data_7207951
loop_
_publ_author_name
'Cardellicchio, Cosimo'
'Capozzi, Maria Annunziata M.'
'Alvarez-Larena, Angel'
'Piniella, Joan F.'
'Capitelli, Francesco'

_publ_section_title
;
 Investigation on the weak interactions assembling the crystal structures
 of Betti bases
;
_journal_issue 11
_journal_name_full CrystEngComm
_journal_page_first 3972
_journal_paper_doi 10.1039/c2ce06295j
_journal_volume 14
_journal_year 2012
_chemical_formula_moiety 'C26 H25 N O2'
_chemical_formula_sum 'C26 H25 N O2'
_chemical_formula_weight 383.47
_chemical_name_systematic
;
?
;
_space_group_IT_number 19
_symmetry_cell_setting orthorhombic
_symmetry_space_group_name_Hall 'P 2ac 2ab'
_symmetry_space_group_name_H-M 'P 21 21 21'
_atom_sites_solution_hydrogens geom
_atom_sites_solution_primary direct
_atom_sites_solution_secondary difmap
_audit_creation_method SHELXL-97
_cell_angle_alpha 90.00
_cell_angle_beta 90.00
_cell_angle_gamma 90.00
_cell_formula_units_Z 8
_cell_length_a 15.510(3)
_cell_length_b 15.661(3)
_cell_length_c 17.891(4)
_cell_measurement_reflns_used 3366
_cell_measurement_temperature 293(2)
_cell_measurement_theta_max 18.65
_cell_measurement_theta_min 2.17
_cell_volume 4345.8(15)
_computing_cell_refinement 'SAINT 5.0 (Bruker)'
_computing_data_collection 'SMART 5.6 (Bruker)'
_computing_data_reduction 'SAINT 5.0 (Bruker)'
_computing_molecular_graphics 'DIAMOND 2.1e (1998-2001 Crystal Impact GbR)'
_computing_publication_material 'SHELXL-97 (Sheldrick, 1997)'
_computing_structure_refinement 'SHELXL-97 (Sheldrick, 1997)'
_computing_structure_solution 'SIR97 (Altomare et al., 1999)'
_diffrn_ambient_temperature 293(2)
_diffrn_measured_fraction_theta_full 0.946
_diffrn_measured_fraction_theta_max 0.946
_diffrn_measurement_device_type 'Bruker SMART APEX'
_diffrn_radiation_monochromator graphite
_diffrn_radiation_source 'fine-focus sealed tube'
_diffrn_radiation_type MoK\a
_diffrn_radiation_wavelength 0.71073
_diffrn_reflns_av_R_equivalents 0.0438
_diffrn_reflns_av_sigmaI/netI 0.0701
_diffrn_reflns_limit_h_max 13
_diffrn_reflns_limit_h_min -21
_diffrn_reflns_limit_k_max 21
_diffrn_reflns_limit_k_min -15
_diffrn_reflns_limit_l_max 23
_diffrn_reflns_limit_l_min -21
_diffrn_reflns_number 30166
_diffrn_reflns_theta_full 29.02
_diffrn_reflns_theta_max 29.02
_diffrn_reflns_theta_min 1.73
_exptl_absorpt_coefficient_mu 0.073
_exptl_absorpt_correction_T_max 0.9833
_exptl_absorpt_correction_T_min 0.9628
_exptl_absorpt_correction_type none
_exptl_crystal_colour colourless
_exptl_crystal_density_diffrn 1.172
_exptl_crystal_density_method 'not measured'
_exptl_crystal_description block'
_exptl_crystal_F_000 1632
_exptl_crystal_size_max 0.52
_exptl_crystal_size_mid 0.34
_exptl_crystal_size_min 0.23
_refine_diff_density_max 0.106
_refine_diff_density_min -0.093
_refine_diff_density_rms 0.022
_refine_ls_abs_structure_details 'Flack H D (1983), Acta Cryst. A39, 876-881'
_refine_ls_abs_structure_Flack 0.4(12)
_refine_ls_extinction_method none
_refine_ls_goodness_of_fit_ref 0.931
_refine_ls_hydrogen_treatment mixed
_refine_ls_matrix_type full
_refine_ls_number_parameters 531
_refine_ls_number_reflns 10679
_refine_ls_number_restraints 0
_refine_ls_restrained_S_all 0.931
_refine_ls_R_factor_all 0.1532
_refine_ls_R_factor_gt 0.0499
_refine_ls_shift/su_max 0.001
_refine_ls_shift/su_mean 0.000
_refine_ls_structure_factor_coef Fsqd
_refine_ls_weighting_details 'calc w=1/[\s^2^(Fo^2^)+(0.0418P)^2^+0.0000P] where P=(Fo^2^+2Fc^2^)/3'
_refine_ls_weighting_scheme calc
_refine_ls_wR_factor_gt 0.0849
_refine_ls_wR_factor_ref 0.1114
_reflns_number_gt 4659
_reflns_number_total 10679
_reflns_threshold_expression >2sigma(I)
_cod_data_source_file c2ce06295j.txt
_cod_data_source_block f1
_cod_original_cell_volume 4345.5(15)
_cod_original_sg_symbol_H-M P212121
_cod_database_code 7207951

loop_
_symmetry_equiv_pos_as_xyz
'x, y, z'
'-x+1/2, -y, z+1/2'
'-x, y+1/2, -z+1/2'
'x+1/2, -y+1/2, -z'

loop_
_atom_site_label
_atom_site_type_symbol
_atom_site_fract_x
_atom_site_fract_y
_atom_site_fract_z
_atom_site_U_iso_or_equiv
_atom_site_adp_type
_atom_site_occupancy
_atom_site_symmetry_multiplicity
_atom_site_calc_flag
_atom_site_refinement_flags
O1A O 0.33109(10) -0.09902(9) 0.98566(11) 0.0783(5) Uani 1 1 d .
H4A H 0.3715 -0.1271 1.0020 0.117 Uiso 1 1 calc R
O2A O 0.63708(12) -0.51820(13) 0.81330(12) 0.1016(6) Uani 1 1 d .
N1A N 0.43126(11) -0.22862(12) 0.99792(11) 0.0632(6) Uani 1 1 d .
H1NA H 0.4617(15) -0.2506(14) 1.0316(13) 0.076 Uiso 1 1 d .
C1A C 0.48524(14) -0.21680(15) 0.93064(14) 0.0669(7) Uani 1 1 d .
H1A H 0.4480 -0.1924 0.8919 0.080 Uiso 1 1 calc R
C2A C 0.35537(13) -0.28544(14) 0.98657(12) 0.0580(6) Uani 1 1 d .
H2A H 0.3739 -0.3344 0.9565 0.070 Uiso 1 1 calc R
C3A C 0.28530(13) -0.23825(14) 0.94340(12) 0.0533(6) Uani 1 1 d .
C4A C 0.27798(14) -0.15071(15) 0.94479(13) 0.0595(6) Uani 1 1 d .
C5A C 0.21270(15) -0.10767(15) 0.90431(13) 0.0653(6) Uani 1 1 d .
H5A H 0.2094 -0.0484 0.9059 0.078 Uiso 1 1 calc R
C6A C 0.15542(16) -0.15250(18) 0.86349(14) 0.0701(7) Uani 1 1 d .
H6A H 0.1135 -0.1237 0.8361 0.084 Uiso 1 1 calc R
C7A C 0.15813(15) -0.24303(17) 0.86167(13) 0.0643(6) Uani 1 1 d .
C8A C 0.09618(17) -0.2906(2) 0.82133(14) 0.0860(8) Uani 1 1 d .
H8A H 0.0538 -0.2620 0.7944 0.103 Uiso 1 1 calc R
C9A C 0.09758(19) -0.3769(2) 0.82124(17) 0.0983(10) Uani 1 1 d .
H9A H 0.0565 -0.4073 0.7943 0.118 Uiso 1 1 calc R
C10A C 0.16033(18) -0.41979(17) 0.86144(16) 0.0840(8) Uani 1 1 d .
H10A H 0.1607 -0.4792 0.8618 0.101 Uiso 1 1 calc R
C11A C 0.22145(15) -0.37624(16) 0.90039(13) 0.0673(7) Uani 1 1 d .
H11A H 0.2630 -0.4066 0.9268 0.081 Uiso 1 1 calc R
C12A C 0.22341(13) -0.28589(15) 0.90174(12) 0.0543(6) Uani 1 1 d .
C13A C 0.32339(14) -0.31859(16) 1.06114(13) 0.0622(6) Uani 1 1 d .
C14A C 0.33870(16) -0.40207(17) 1.08214(16) 0.0798(8) Uani 1 1 d .
H14A H 0.3698 -0.4378 1.0505 0.096 Uiso 1 1 calc R
C15A C 0.3087(2) -0.4331(2) 1.1488(2) 0.1032(11) Uani 1 1 d .
H15A H 0.3195 -0.4896 1.1618 0.124 Uiso 1 1 calc R
C16A C 0.2634(2) -0.3823(3) 1.19617(19) 0.1091(12) Uani 1 1 d .
H16A H 0.2430 -0.4040 1.2412 0.131 Uiso 1 1 calc R
C17A C 0.24800(17) -0.2980(2) 1.17696(17) 0.0976(10) Uani 1 1 d .
H17A H 0.2179 -0.2625 1.2094 0.117 Uiso 1 1 calc R
C18A C 0.27762(15) -0.26667(18) 1.10915(15) 0.0753(7) Uani 1 1 d .
H18A H 0.2666 -0.2103 1.0960 0.090 Uiso 1 1 calc R
C19A C 0.55367(15) -0.15016(16) 0.94837(17) 0.0949(9) Uani 1 1 d .
H19A H 0.5265 -0.0997 0.9678 0.142 Uiso 1 1 calc R
H19B H 0.5847 -0.1361 0.9036 0.142 Uiso 1 1 calc R
H19C H 0.5929 -0.1726 0.9849 0.142 Uiso 1 1 calc R
C20A C 0.52345(14) -0.29775(16) 0.89881(14) 0.0604(6) Uani 1 1 d .
C21A C 0.57453(15) -0.35120(17) 0.94094(15) 0.0750(7) Uani 1 1 d .
H21A H 0.5844 -0.3381 0.9909 0.090 Uiso 1 1 calc R
C22A C 0.61120(16) -0.42331(18) 0.91116(17) 0.0789(8) Uani 1 1 d .
H22A H 0.6453 -0.4581 0.9411 0.095 Uiso 1 1 calc R
C23A C 0.59807(17) -0.44460(19) 0.83762(17) 0.0760(8) Uani 1 1 d .
C24A C 0.5474(2) -0.3924(2) 0.79467(16) 0.0995(10) Uani 1 1 d .
H24A H 0.5374 -0.4054 0.7447 0.119 Uiso 1 1 calc R
C25A C 0.51113(18) -0.3203(2) 0.82590(16) 0.0903(9) Uani 1 1 d .
H25A H 0.4768 -0.2856 0.7960 0.108 Uiso 1 1 calc R
C26A C 0.6291(3) -0.5402(2) 0.7370(2) 0.1577(17) Uani 1 1 d .
H26A H 0.6595 -0.5926 0.7276 0.237 Uiso 1 1 calc R
H26B H 0.6532 -0.4956 0.7067 0.237 Uiso 1 1 calc R
H26C H 0.5693 -0.5475 0.7247 0.237 Uiso 1 1 calc R
O1B O 0.19484(13) 0.09389(11) 0.99022(13) 0.1004(6) Uani 1 1 d .
H4B H 0.1498 0.1195 0.9989 0.151 Uiso 1 1 calc R
O2B O -0.08386(13) 0.50854(15) 0.77440(12) 0.1040(6) Uani 1 1 d .
N1B N 0.08312(13) 0.21396(14) 0.97703(11) 0.0758(6) Uani 1 1 d .
H1NB H 0.0422(16) 0.2378(16) 1.0050(14) 0.091 Uiso 1 1 d .
C1B C 0.04491(17) 0.2022(2) 0.90157(15) 0.0868(8) Uani 1 1 d .
H1B H 0.0913 0.1829 0.8684 0.104 Uiso 1 1 calc R
C2B C 0.15534(14) 0.27686(15) 0.97976(12) 0.0624(6) Uani 1 1 d .
H2B H 0.1413 0.3245 0.9464 0.075 Uiso 1 1 calc R
C3B C 0.23851(14) 0.23537(15) 0.95233(12) 0.0587(6) Uani 1 1 d .
C4B C 0.25291(17) 0.14848(17) 0.95874(14) 0.0720(7) Uani 1 1 d .
C5B C 0.32975(19) 0.11074(18) 0.93430(15) 0.0818(8) Uani 1 1 d .
H5B H 0.3378 0.0522 0.9394 0.098 Uiso 1 1 calc R
C6B C 0.39210(17) 0.15928(18) 0.90331(15) 0.0759(8) Uani 1 1 d .
H6B H 0.4427 0.1335 0.8869 0.091 Uiso 1 1 calc R
C7B C 0.38207(15) 0.24818(17) 0.89530(13) 0.0627(7) Uani 1 1 d .
C8B C 0.44834(15) 0.2989(2) 0.86455(14) 0.0784(8) Uani 1 1 d .
H8B H 0.4982 0.2731 0.8466 0.094 Uiso 1 1 calc R
C9B C 0.44001(19) 0.3845(2) 0.86089(16) 0.0926(9) Uani 1 1 d .
H9B H 0.4843 0.4173 0.8410 0.111 Uiso 1 1 calc R
C10B C 0.36551(19) 0.42370(18) 0.88674(15) 0.0860(8) Uani 1 1 d .
H10B H 0.3606 0.4828 0.8840 0.103 Uiso 1 1 calc R
C11B C 0.29934(16) 0.37700(16) 0.91617(13) 0.0686(7) Uani 1 1 d .
H11B H 0.2501 0.4047 0.9333 0.082 Uiso 1 1 calc R
C12B C 0.30481(14) 0.28696(15) 0.92097(12) 0.0559(6) Uani 1 1 d .
C13B C 0.16258(14) 0.31112(17) 1.05886(14) 0.0659(7) Uani 1 1 d .
C14B C 0.13028(16) 0.39101(19) 1.07510(16) 0.0807(8) Uani 1 1 d .
H14B H 0.1051 0.4232 1.0373 0.097 Uiso 1 1 calc R
C15B C 0.1346(2) 0.4239(2) 1.1463(2) 0.1021(10) Uani 1 1 d .
H15B H 0.1134 0.4783 1.1562 0.122 Uiso 1 1 calc R
C16B C 0.1696(2) 0.3773(3) 1.2018(2) 0.1123(12) Uani 1 1 d .
H16B H 0.1717 0.3994 1.2500 0.135 Uiso 1 1 calc R
C17B C 0.20258(19) 0.2968(3) 1.18749(17) 0.1055(10) Uani 1 1 d .
H17B H 0.2273 0.2650 1.2258 0.127 Uiso 1 1 calc R
C18B C 0.19839(17) 0.2641(2) 1.11552(16) 0.0871(8) Uani 1 1 d .
H18B H 0.2200 0.2098 1.1057 0.104 Uiso 1 1 calc R
C19B C -0.0210(2) 0.1289(2) 0.90713(18) 0.1222(12) Uani 1 1 d .
H19D H 0.0063 0.0795 0.9281 0.183 Uiso 1 1 calc R
H19E H -0.0424 0.1155 0.8582 0.183 Uiso 1 1 calc R
H19F H -0.0681 0.1462 0.9385 0.183 Uiso 1 1 calc R
C20B C 0.00872(16) 0.2829(2) 0.86841(15) 0.0778(8) Uani 1 1 d .
C21B C -0.06634(19) 0.3210(3) 0.89489(16) 0.1064(11) Uani 1 1 d .
H21B H -0.0962 0.2947 0.9337 0.128 Uiso 1 1 calc R
C22B C -0.09809(19) 0.3957(3) 0.86618(19) 0.1077(11) Uani 1 1 d .
H22B H -0.1481 0.4196 0.8859 0.129 Uiso 1 1 calc R
C23B C -0.05632(18) 0.4350(2) 0.80866(17) 0.0830(8) Uani 1 1 d .
C24B C 0.01802(18) 0.3995(2) 0.78134(15) 0.0852(9) Uani 1 1 d .
H24B H 0.0473 0.4263 0.7425 0.102 Uiso 1 1 calc R
C25B C 0.04953(16) 0.3255(2) 0.81035(16) 0.0825(8) Uani 1 1 d .
H25B H 0.1000 0.3027 0.7906 0.099 Uiso 1 1 calc R
C26B C -0.1513(3) 0.5544(3) 0.8069(3) 0.182(2) Uani 1 1 d .
H26D H -0.1638 0.6038 0.7770 0.273 Uiso 1 1 calc R
H26E H -0.1348 0.5722 0.8563 0.273 Uiso 1 1 calc R
H26F H -0.2016 0.5189 0.8099 0.273 Uiso 1 1 calc R

loop_
_atom_site_aniso_label
_atom_site_aniso_U_11
_atom_site_aniso_U_22
_atom_site_aniso_U_33
_atom_site_aniso_U_23
_atom_site_aniso_U_13
_atom_site_aniso_U_12
O1A 0.0684(12) 0.0634(11) 0.1031(14) -0.0057(10) -0.0192(10) -0.0040(9)
O2A 0.1019(14) 0.0979(15) 0.1051(17) -0.0086(13) 0.0363(13) 0.0034(12)
N1A 0.0444(12) 0.0805(15) 0.0647(13) 0.0066(11) -0.0104(10) -0.0059(10)
C1A 0.0495(14) 0.0769(17) 0.0744(17) 0.0137(14) -0.0044(13) -0.0017(13)
C2A 0.0426(13) 0.0663(16) 0.0653(15) -0.0011(12) -0.0076(12) 0.0026(12)
C3A 0.0440(14) 0.0606(16) 0.0553(14) 0.0043(12) -0.0029(11) 0.0020(11)
C4A 0.0507(15) 0.0672(17) 0.0606(15) 0.0032(13) 0.0002(12) -0.0011(13)
C5A 0.0602(16) 0.0647(16) 0.0710(16) 0.0127(14) -0.0021(14) 0.0070(13)
C6A 0.0584(16) 0.089(2) 0.0624(16) 0.0239(15) -0.0092(14) 0.0084(15)
C7A 0.0552(15) 0.0802(19) 0.0577(15) 0.0114(14) -0.0103(13) -0.0052(14)
C8A 0.0751(19) 0.104(2) 0.0788(19) 0.0102(17) -0.0313(16) -0.0040(18)
C9A 0.092(2) 0.097(2) 0.106(2) -0.001(2) -0.041(2) -0.0205(19)
C10A 0.082(2) 0.0770(19) 0.092(2) -0.0053(16) -0.0244(18) -0.0073(16)
C11A 0.0620(16) 0.0731(18) 0.0666(16) -0.0040(13) -0.0085(13) -0.0004(13)
C12A 0.0464(13) 0.0657(17) 0.0510(13) 0.0029(12) 0.0005(11) -0.0023(12)
C13A 0.0434(14) 0.0802(18) 0.0631(16) 0.0125(14) -0.0120(12) -0.0060(12)
C14A 0.0712(18) 0.085(2) 0.083(2) 0.0219(16) -0.0138(15) -0.0044(15)
C15A 0.093(2) 0.117(3) 0.100(3) 0.044(2) -0.031(2) -0.029(2)
C16A 0.079(2) 0.175(4) 0.073(2) 0.041(3) -0.0165(19) -0.039(2)
C17A 0.0664(19) 0.155(3) 0.072(2) 0.007(2) -0.0028(15) -0.005(2)
C18A 0.0573(16) 0.104(2) 0.0649(17) 0.0103(16) -0.0043(13) 0.0048(15)
C19A 0.0661(18) 0.084(2) 0.134(3) 0.0032(18) 0.0086(17) -0.0140(15)
C20A 0.0425(13) 0.0761(17) 0.0626(16) 0.0131(14) -0.0010(12) -0.0058(13)
C21A 0.0676(17) 0.0851(19) 0.0724(18) -0.0025(15) -0.0126(14) 0.0098(15)
C22A 0.0664(18) 0.088(2) 0.082(2) 0.0064(17) -0.0078(15) 0.0057(15)
C23A 0.0643(18) 0.085(2) 0.079(2) 0.0009(17) 0.0242(16) -0.0051(15)
C24A 0.118(3) 0.121(3) 0.0595(19) 0.0021(19) 0.0059(18) 0.021(2)
C25A 0.093(2) 0.112(2) 0.066(2) 0.0144(17) -0.0018(16) 0.0168(18)
C26A 0.218(5) 0.155(4) 0.101(3) -0.022(2) 0.066(3) 0.034(3)
O1B 0.1037(14) 0.0729(13) 0.1245(16) 0.0105(12) 0.0305(14) -0.0164(11)
O2B 0.0782(14) 0.1268(18) 0.1069(16) -0.0136(15) -0.0059(13) -0.0093(14)
N1B 0.0590(14) 0.1041(17) 0.0643(14) -0.0143(12) 0.0053(11) -0.0225(13)
C1B 0.0692(18) 0.121(3) 0.0702(18) -0.0253(18) 0.0075(15) -0.0265(18)
C2B 0.0514(14) 0.0766(17) 0.0593(15) -0.0057(12) -0.0015(12) -0.0055(13)
C3B 0.0530(15) 0.0679(17) 0.0552(14) -0.0009(12) 0.0038(12) 0.0001(12)
C4B 0.0744(19) 0.0716(19) 0.0700(17) 0.0000(14) 0.0080(14) -0.0071(15)
C5B 0.087(2) 0.0661(17) 0.092(2) -0.0080(15) 0.0082(17) 0.0105(17)
C6B 0.0676(18) 0.083(2) 0.0767(19) -0.0201(15) 0.0012(14) 0.0149(16)
C7B 0.0508(15) 0.0776(19) 0.0596(15) -0.0118(14) 0.0028(12) -0.0029(13)
C8B 0.0546(16) 0.108(2) 0.0730(17) -0.0178(17) 0.0096(14) -0.0044(17)
C9B 0.080(2) 0.102(3) 0.096(2) -0.0034(19) 0.0213(17) -0.0269(18)
C10B 0.084(2) 0.079(2) 0.095(2) 0.0057(16) 0.0142(17) -0.0104(17)
C11B 0.0620(17) 0.0711(18) 0.0727(18) 0.0051(14) 0.0065(14) 0.0011(13)
C12B 0.0506(14) 0.0681(17) 0.0489(13) -0.0016(11) 0.0000(11) -0.0018(12)
C13B 0.0440(14) 0.0898(19) 0.0639(16) -0.0103(15) 0.0042(13) -0.0062(13)
C14B 0.0689(18) 0.094(2) 0.079(2) -0.0175(17) 0.0053(14) -0.0112(15)
C15B 0.102(2) 0.109(3) 0.095(3) -0.030(2) 0.004(2) -0.0230(19)
C16B 0.101(3) 0.154(4) 0.082(3) -0.038(3) 0.006(2) -0.040(2)
C17B 0.085(2) 0.161(4) 0.071(2) 0.000(2) -0.0131(17) -0.007(2)
C18B 0.0714(18) 0.117(2) 0.073(2) -0.0033(18) -0.0061(15) 0.0066(16)
C19B 0.114(2) 0.144(3) 0.109(2) -0.023(2) -0.005(2) -0.063(2)
C20B 0.0490(16) 0.127(3) 0.0577(16) -0.0183(18) -0.0005(14) -0.0208(17)
C21B 0.068(2) 0.181(4) 0.071(2) 0.011(2) 0.0136(17) -0.010(2)
C22B 0.066(2) 0.175(4) 0.082(2) 0.003(2) 0.0110(18) 0.005(2)
C23B 0.0515(18) 0.123(3) 0.074(2) -0.0209(19) -0.0070(17) -0.0195(18)
C24B 0.0611(19) 0.120(3) 0.075(2) -0.0146(18) 0.0105(16) -0.0248(18)
C25B 0.0548(17) 0.120(3) 0.0729(19) -0.0294(18) 0.0107(15) -0.0246(17)
C26B 0.130(3) 0.225(5) 0.191(4) 0.018(4) 0.039(3) 0.072(3)

loop_
_atom_type_symbol
_atom_type_description
_atom_type_scat_dispersion_real
_atom_type_scat_dispersion_imag
_atom_type_scat_source
C C 0.0033 0.0016 'International Tables Vol C Tables 4.2.6.8 and 6.1.1.4'
H H 0.0000 0.0000 'International Tables Vol C Tables 4.2.6.8 and 6.1.1.4'
N N 0.0061 0.0033 'International Tables Vol C Tables 4.2.6.8 and 6.1.1.4'
O O 0.0106 0.0060 'International Tables Vol C Tables 4.2.6.8 and 6.1.1.4'

loop_
_geom_angle_atom_site_label_1
_geom_angle_atom_site_label_2
_geom_angle_atom_site_label_3
_geom_angle
C23A O2A C26A 118.2(3)
C1A N1A C2A 114.30(18)
N1A C1A C20A 115.09(19)
N1A C1A C19A 108.1(2)
C20A C1A C19A 112.36(19)
N1A C2A C13A 110.08(17)
N1A C2A C3A 110.06(17)
C13A C2A C3A 112.27(18)
C4A C3A C12A 118.4(2)
C4A C3A C2A 122.2(2)
C12A C3A C2A 119.41(19)
O1A C4A C3A 123.4(2)
O1A C4A C5A 115.0(2)
C3A C4A C5A 121.6(2)
C6A C5A C4A 120.1(2)
C5A C6A C7A 120.9(2)
C12A C7A C8A 119.8(2)
C12A C7A C6A 119.0(2)
C8A C7A C6A 121.2(2)
C9A C8A C7A 121.1(3)
C8A C9A C10A 119.8(3)
C11A C10A C9A 120.8(3)
C10A C11A C12A 121.7(2)
C7A C12A C11A 116.8(2)
C7A C12A C3A 120.0(2)
C11A C12A C3A 123.1(2)
C18A C13A C14A 118.5(2)
C18A C13A C2A 121.0(2)
C14A C13A C2A 120.5(2)
C15A C14A C13A 121.0(3)
C16A C15A C14A 120.8(3)
C15A C16A C17A 119.5(3)
C16A C17A C18A 119.8(3)
C13A C18A C17A 120.4(3)
C25A C20A C21A 116.5(3)
C25A C20A C1A 121.5(2)
C21A C20A C1A 122.0(2)
C22A C21A C20A 121.8(3)
C21A C22A C23A 120.7(3)
C24A C23A C22A 118.5(3)
C24A C23A O2A 125.2(3)
C22A C23A O2A 116.3(3)
C23A C24A C25A 119.7(3)
C20A C25A C24A 122.8(3)
C23B O2B C26B 118.6(3)
C1B N1B C2B 114.25(19)
N1B C1B C20B 113.8(2)
N1B C1B C19B 107.3(2)
C20B C1B C19B 113.8(2)
N1B C2B C13B 108.63(18)
N1B C2B C3B 110.06(19)
C13B C2B C3B 112.84(19)
C4B C3B C12B 118.3(2)
C4B C3B C2B 121.9(2)
C12B C3B C2B 119.7(2)
O1B C4B C3B 123.0(2)
O1B C4B C5B 115.2(3)
C3B C4B C5B 121.8(2)
C6B C5B C4B 120.0(3)
C5B C6B C7B 121.3(3)
C6B C7B C8B 121.1(3)
C6B C7B C12B 118.9(2)
C8B C7B C12B 120.0(2)
C9B C8B C7B 120.6(3)
C8B C9B C10B 120.2(3)
C11B C10B C9B 121.1(3)
C10B C11B C12B 120.8(2)
C11B C12B C7B 117.2(2)
C11B C12B C3B 123.1(2)
C7B C12B C3B 119.6(2)
C18B C13B C14B 118.6(2)
C18B C13B C2B 122.0(3)
C14B C13B C2B 119.4(2)
C15B C14B C13B 121.1(3)
C16B C15B C14B 120.0(3)
C15B C16B C17B 120.4(3)
C16B C17B C18B 119.4(3)
C13B C18B C17B 120.4(3)
C25B C20B C21B 115.5(3)
C25B C20B C1B 121.9(3)
C21B C20B C1B 122.6(3)
C22B C21B C20B 122.7(3)
C23B C22B C21B 119.9(3)
C22B C23B C24B 119.1(3)
C22B C23B O2B 124.6(3)
C24B C23B O2B 116.3(3)
C25B C24B C23B 120.8(3)
C24B C25B C20B 122.1(3)

loop_
_geom_bond_atom_site_label_1
_geom_bond_atom_site_label_2
_geom_bond_distance
O1A C4A 1.367(3)
O2A C23A 1.373(3)
O2A C26A 1.414(4)
N1A C1A 1.478(3)
N1A C2A 1.489(3)
C1A C20A 1.511(3)
C1A C19A 1.522(3)
C2A C13A 1.515(3)
C2A C3A 1.524(3)
C3A C4A 1.376(3)
C3A C12A 1.426(3)
C4A C5A 1.416(3)
C5A C6A 1.347(3)
C6A C7A 1.419(3)
C7A C12A 1.411(3)
C7A C8A 1.414(3)
C8A C9A 1.351(4)
C9A C10A 1.384(3)
C10A C11A 1.360(3)
C11A C12A 1.415(3)
C13A C18A 1.379(3)
C13A C14A 1.381(3)
C14A C15A 1.369(4)
C15A C16A 1.358(4)
C16A C17A 1.386(4)
C17A C18A 1.387(4)
C20A C25A 1.365(3)
C20A C21A 1.377(3)
C21A C22A 1.372(3)
C22A C23A 1.372(4)
C23A C24A 1.371(4)
C24A C25A 1.379(4)
O1B C4B 1.364(3)
O2B C23B 1.373(3)
O2B C26B 1.396(4)
N1B C1B 1.486(3)
N1B C2B 1.492(3)
C1B C20B 1.504(4)
C1B C19B 1.541(4)
C2B C13B 1.518(3)
C2B C3B 1.525(3)
C3B C4B 1.384(3)
C3B C12B 1.423(3)
C4B C5B 1.400(3)
C5B C6B 1.349(4)
C6B C7B 1.408(3)
C7B C8B 1.411(3)
C7B C12B 1.420(3)
C8B C9B 1.348(4)
C9B C10B 1.388(4)
C10B C11B 1.366(3)
C11B C12B 1.415(3)
C13B C18B 1.371(3)
C13B C14B 1.379(3)
C14B C15B 1.376(4)
C15B C16B 1.346(4)
C16B C17B 1.384(4)
C17B C18B 1.388(4)
C20B C25B 1.387(3)
C20B C21B 1.392(4)
C21B C22B 1.369(4)
C22B C23B 1.363(4)
C23B C24B 1.370(4)
C24B C25B 1.361(4)

loop_
_geom_hbond_atom_site_label_D
_geom_hbond_atom_site_label_H
_geom_hbond_atom_site_label_A
_geom_hbond_distance_DH
_geom_hbond_distance_HA
_geom_hbond_distance_DA
_geom_hbond_angle_DHA
_geom_hbond_site_symmetry_A
O1A H4A N1A 0.82 1.84 2.565(2) 146.6 .
O1B H4B N1B 0.82 1.85 2.568(3) 146.0 .
C5A H5A O1B 0.93 2.70 3.522(3) 147.7 .
C5B H5B O1A 0.93 2.51 3.411(3) 163.1 .
C9A H9A O2B 0.93 2.57 3.441(3) 156.1 1_545
C22A H22A O1B 0.93 2.57 3.454(3) 158.4 4_547
C9B H9B O2A 0.93 2.62 3.520(3) 162.4 1_565
C26B H26F O2A 0.96 2.57 3.476(5) 157.5 1_465
